data_8103458
loop_
_publ_author_name
'Somer, M.'
'Hartweg, M.'
'von Schnering, H.G.'
'Peters, K.'

_publ_section_title
;
 Crystal structure of potassium diphosphidoborate
;
_journal_name_full 'Zeitschrift fuer Kristallographie (149,1979-)'
_journal_page_first 311
_journal_page_last 312
_journal_volume 191
_journal_year 1990
_chemical_formula_sum 'B K3 P2'
_chemical_name_systematic 'K3 (B P2)'
_space_group_IT_number 15
_symmetry_space_group_name_Hall '-C 2yc'
_symmetry_space_group_name_H-M 'C 1 2/c 1'
_cell_angle_alpha 90
_cell_angle_beta 110.985
_cell_angle_gamma 90
_cell_formula_units_Z 4
_cell_length_a 9.362
_cell_length_b 8.894
_cell_length_c 9.013
_cell_volume 700.697
_citation_journal_id_ASTM ZEKRDZ
_cod_data_source_file boron0-1_308.cif
_cod_data_source_block B1K3P2
_cod_original_cell_volume 700.6974
_cod_original_formula_sum 'B1 K3 P2'
_cod_database_code 8103458

loop_
_symmetry_equiv_pos_as_xyz
x,y,z
-x,y,-z+1/2
-x,-y,-z
x,-y,z-1/2
x+1/2,y+1/2,z
-x+1/2,y+1/2,-z+1/2
-x+1/2,-y+1/2,-z
x+1/2,-y+1/2,z-1/2

loop_
_atom_site_label
_atom_site_type_symbol
_atom_site_fract_x
_atom_site_fract_y
_atom_site_fract_z
_atom_site_occupancy
_atom_site_U_iso_or_equiv
K1 K+1 0.20568 -0.04984 0.48174 1 0.0
B1 B+3 0.5 0.21851 0.25 1 0.0
K2 K+1 0.5 -0.15424 0.25 1 0.0
P1 P-3 0.37281 0.22275 0.35499 1 0.0
